data_7241009
loop_
_publ_author_name
'Bieszczad, Bartosz'
'Pawl\;edzio, Sylwia'
'Polak, Katarzyna'
'Antonowicz, Jerzy'
'Mieczkowski, Adam'
'Trzybi\'nski, Damian'

_publ_section_title
;
 Influence of halogen size on the supramolecular and energy landscape of
 the THF solvates of the halogen derivatives of dianthranilide
;
_journal_name_full CrystEngComm
_journal_paper_doi 10.1039/D0CE00525H
_journal_year 2020
_chemical_formula_moiety 'C14 H8 Br2 N2 O2, C4 H8 O'
_chemical_formula_sum 'C18 H16 Br2 N2 O3'
_chemical_formula_weight 468.15
_space_group_crystal_system orthorhombic
_space_group_IT_number 61
_space_group_name_Hall '-P 2ac 2ab'
_space_group_name_H-M_alt 'P b c a'
_atom_sites_solution_hydrogens geom
_atom_sites_solution_primary direct
_audit_creation_date 2020-03-23
_audit_creation_method
;
Olex2 1.2
(compiled 2015.01.26 svn.r3150 for OlexSys, GUI svn.r4998)
;
_audit_update_record
;
2020-04-06 deposited with the CCDC.	2020-07-10 downloaded from the CCDC.
;
_cell_angle_alpha 90
_cell_angle_beta 90
_cell_angle_gamma 90
_cell_formula_units_Z 8
_cell_length_a 10.77295(12)
_cell_length_b 10.79851(9)
_cell_length_c 31.7818(4)
_cell_measurement_reflns_used 40453
_cell_measurement_temperature 100(2)
_cell_measurement_theta_max 71.4050
_cell_measurement_theta_min 2.7600
_cell_volume 3697.23(7)
_computing_cell_refinement 'CrysAlisPro 1.171.38.43d (Rigaku OD, 2015)'
_computing_data_collection 'CrysAlisPro 1.171.38.43d (Rigaku OD, 2015)'
_computing_data_reduction 'CrysAlisPro 1.171.38.43d (Rigaku OD, 2015)'
_computing_molecular_graphics 'Olex2 (Dolomanov et al., 2009)'
_computing_publication_material 'Olex2 (Dolomanov et al., 2009)'
_computing_structure_refinement 'ShelXL (Sheldrick, 2008)'
_computing_structure_solution 'ShelXT (Sheldrick, 2015)'
_diffrn_ambient_environment N~2~
_diffrn_ambient_temperature 100(2)
_diffrn_detector 'CCD plate'
_diffrn_detector_area_resol_mean 10.4391
_diffrn_detector_type Atlas
_diffrn_measured_fraction_theta_full 0.999
_diffrn_measured_fraction_theta_max 0.999
_diffrn_measurement_device 'four-circle diffractometer'
_diffrn_measurement_device_type 'SuperNova, Dual, Cu at zero, Atlas'
_diffrn_measurement_method '\w scans'
_diffrn_orient_matrix_type 'CrysAlisPro convention (1999,Acta A55,543-557)'
_diffrn_orient_matrix_UB_11 -0.0767724000
_diffrn_orient_matrix_UB_12 0.1011736000
_diffrn_orient_matrix_UB_13 0.0221643000
_diffrn_orient_matrix_UB_21 -0.0780515000
_diffrn_orient_matrix_UB_22 -0.1005849000
_diffrn_orient_matrix_UB_23 0.0219542000
_diffrn_orient_matrix_UB_31 0.0920353000
_diffrn_orient_matrix_UB_32 -0.0009533000
_diffrn_orient_matrix_UB_33 0.0370875000
_diffrn_radiation_monochromator mirror
_diffrn_radiation_probe x-ray
_diffrn_radiation_type CuK\a
_diffrn_radiation_wavelength 1.54184
_diffrn_reflns_av_R_equivalents 0.0731
_diffrn_reflns_av_unetI/netI 0.0143
_diffrn_reflns_Laue_measured_fraction_full 0.999
_diffrn_reflns_Laue_measured_fraction_max 0.999
_diffrn_reflns_limit_h_max 12
_diffrn_reflns_limit_h_min -12
_diffrn_reflns_limit_k_max 12
_diffrn_reflns_limit_k_min -12
_diffrn_reflns_limit_l_max 37
_diffrn_reflns_limit_l_min -37
_diffrn_reflns_number 115169
_diffrn_reflns_point_group_measured_fraction_full 0.999
_diffrn_reflns_point_group_measured_fraction_max 0.999
_diffrn_reflns_theta_full 67.037
_diffrn_reflns_theta_max 67.037
_diffrn_reflns_theta_min 2.781
_diffrn_source 'micro-focus sealed X-ray tube'
_diffrn_source_type 'SuperNova (Cu) X-ray Source'
_exptl_absorpt_coefficient_mu 5.731
_exptl_absorpt_correction_T_max 0.763
_exptl_absorpt_correction_T_min 0.246
_exptl_absorpt_correction_type analytical
_exptl_absorpt_process_details
;
CrysAlisPro 1.171.38.43d (Rigaku Oxford Diffraction, 2015)
Analytical numeric absorption correction using a multifaceted crystal
			model based on expressions derived by R.C. Clark & J.S. Reid.
(Clark, R. C. & Reid, J. S. (1995). Acta Cryst. A51, 887-897)
Empirical absorption correction using spherical harmonics,
 implemented in SCALE3 ABSPACK scaling algorithm.
;
_exptl_crystal_colour colourless
_exptl_crystal_colour_primary colourless
_exptl_crystal_density_diffrn 1.682
_exptl_crystal_description needle
_exptl_crystal_F_000 1856
_exptl_crystal_size_max 0.34
_exptl_crystal_size_mid 0.08
_exptl_crystal_size_min 0.06
_refine_diff_density_max 3.419
_refine_diff_density_min -1.313
_refine_diff_density_rms 0.145
_refine_ls_extinction_method none
_refine_ls_goodness_of_fit_ref 1.079
_refine_ls_hydrogen_treatment constr
_refine_ls_matrix_type full
_refine_ls_number_parameters 217
_refine_ls_number_reflns 3289
_refine_ls_number_restraints 42
_refine_ls_restrained_S_all 1.116
_refine_ls_R_factor_all 0.0613
_refine_ls_R_factor_gt 0.0576
_refine_ls_shift/su_max 0.000
_refine_ls_shift/su_mean 0.000
_refine_ls_structure_factor_coef Fsqd
_refine_ls_weighting_details 'w=1/[\s^2^(Fo^2^)+(0.0787P)^2^+28.4993P] where P=(Fo^2^+2Fc^2^)/3'
_refine_ls_weighting_scheme calc
_refine_ls_wR_factor_gt 0.1538
_refine_ls_wR_factor_ref 0.1575
_reflns_Friedel_coverage 0.000
_reflns_number_gt 3037
_reflns_number_total 3289
_reflns_threshold_expression 'I > 2\s(I)'
_cod_data_source_file d0ce00525h2.cif
_cod_data_source_block 2018_01_25_dt_bbbr2thf_n
_cod_database_code 7241009
_shelx_space_group_comment
;
The symmetry employed for this shelxl refinement is uniquely defined
by the following loop, which should always be used as a source of
symmetry information in preference to the above space-group names.
They are only intended as comments.
;
_reflns_odcompleteness_completeness 99.97
_reflns_odcompleteness_iscentric 1
_reflns_odcompleteness_theta 66.97
_olex2_refinement_description
;
1. Fixed Uiso
 At 1.2 times of:
  All C(H) groups, All C(H,H) groups, All N(H) groups
2. Uiso/Uaniso restraints and constraints
Uanis(C18) \\sim Ueq, Uanis(C17) \\sim Ueq: with sigma of 0.01 and sigma for
terminal atoms of 0.02
3. Rigid body (RIGU) restrains
 C15, C16, C17, C18, O3
 with sigma for 1-2 distances of 0.0025 and sigma for 1-3 distances of 0.0025
4.a Free rotating group:
 O3(C15,C16,C17,C18)
4.b Secondary CH2 refined with riding coordinates:
 C15(H15a,H15b), C16(H16a,H16b), C17(H17a,H17b), C18(H18b,H18a)
4.c Aromatic/amide H refined with riding coordinates:
 C7(H7), C9(H9), C10(H10), C11(H11), C13(H13), C14(H14), N1(H1), N2(H2)
;
_shelx_shelxl_version_number 2014/7
_olex2_submission_special_instructions 'No special instructions were received'
_oxdiff_exptl_absorpt_empirical_details
;
Empirical correction (ABSPACK) includes:
- Absorption correction using spherical harmonics
- Frame scaling
;
_oxdiff_exptl_absorpt_empirical_full_max 1.736
_oxdiff_exptl_absorpt_empirical_full_min 0.543

loop_
_space_group_symop_operation_xyz
'x, y, z'
'-x+1/2, -y, z+1/2'
'-x, y+1/2, -z+1/2'
'x+1/2, -y+1/2, -z'
'-x, -y, -z'
'x-1/2, y, -z-1/2'
'x, -y-1/2, z-1/2'
'-x-1/2, y-1/2, z'

loop_
_atom_site_label
_atom_site_type_symbol
_atom_site_fract_x
_atom_site_fract_y
_atom_site_fract_z
_atom_site_U_iso_or_equiv
_atom_site_adp_type
_atom_site_occupancy
_atom_site_site_symmetry_order
_atom_site_calc_flag
_atom_site_refinement_flags_posn
_atom_site_refinement_flags_adp
_atom_site_refinement_flags_occupancy
_atom_site_disorder_assembly
_atom_site_disorder_group
Br1 Br -0.69802(6) -0.89213(5) -0.48558(2) 0.0301(2) Uani 1 1 d . . . . .
Br2 Br -0.73446(6) -0.66743(6) -0.76345(2) 0.0344(2) Uani 1 1 d . . . . .
C1 C -0.3401(5) -0.8290(4) -0.59648(15) 0.0169(10) Uani 1 1 d . . . . .
C2 C -0.4469(4) -0.7683(4) -0.57452(14) 0.0174(10) Uani 1 1 d . . . . .
C3 C -0.4732(4) -0.6425(4) -0.57749(14) 0.0159(9) Uani 1 1 d . . . . .
C4 C -0.4031(4) -0.5684(4) -0.64678(15) 0.0160(9) Uani 1 1 d . . . . .
C5 C -0.4729(5) -0.6700(4) -0.66867(15) 0.0166(10) Uani 1 1 d . . . . .
C6 C -0.4378(4) -0.7944(5) -0.66584(15) 0.0177(10) Uani 1 1 d . . . . .
C7 C -0.5153(5) -0.8429(4) -0.54695(15) 0.0206(10) Uani 1 1 d . . . . .
H7 H -0.4993 -0.9273 -0.5450 0.025 Uiso 1 1 calc R . . . .
C8 C -0.6066(5) -0.7895(5) -0.52277(16) 0.0223(11) Uani 1 1 d . . . . .
C9 C -0.6313(5) -0.6635(5) -0.52421(16) 0.0228(11) Uani 1 1 d . . . . .
H9 H -0.6919 -0.6289 -0.5070 0.027 Uiso 1 1 calc R . . . .
C10 C -0.5640(5) -0.5900(5) -0.55181(16) 0.0227(11) Uani 1 1 d . . . . .
H10 H -0.5795 -0.5054 -0.5532 0.027 Uiso 1 1 calc R . . . .
C11 C -0.5635(5) -0.6343(5) -0.69766(15) 0.0193(10) Uani 1 1 d . . . . .
H11 H -0.5884 -0.5521 -0.6994 0.023 Uiso 1 1 calc R . . . .
C12 C -0.6156(5) -0.7222(5) -0.72362(16) 0.0242(11) Uani 1 1 d . . . . .
C13 C -0.5801(5) -0.8455(5) -0.72189(17) 0.0258(11) Uani 1 1 d . . . . .
H13 H -0.6158 -0.9034 -0.7399 0.031 Uiso 1 1 calc R . . . .
C14 C -0.4907(5) -0.8813(5) -0.69294(16) 0.0224(11) Uani 1 1 d . . . . .
H14 H -0.4659 -0.9637 -0.6916 0.027 Uiso 1 1 calc R . . . .
N1 N -0.4020(4) -0.5643(4) -0.60477(12) 0.0175(8) Uani 1 1 d . . . . .
H1 H -0.3546 -0.5102 -0.5931 0.021 Uiso 1 1 calc R . . . .
N2 N -0.3396(4) -0.8331(4) -0.63883(13) 0.0185(9) Uani 1 1 d . . . . .
H2 H -0.2739 -0.8618 -0.6507 0.022 Uiso 1 1 calc R . . . .
O1 O -0.2562(3) -0.8758(3) -0.57522(10) 0.0199(7) Uani 1 1 d . . . . .
O2 O -0.3503(3) -0.4902(3) -0.66879(10) 0.0213(8) Uani 1 1 d . . . . .
O3 O -0.8442(9) -0.8203(7) -0.5979(3) 0.144(4) Uani 1 1 d . U . A -1
C15 C -0.9165(10) -0.7168(8) -0.58351(19) 0.118(5) Uani 1 1 d G U . A -1
H15A H -0.8628 -0.6489 -0.5753 0.142 Uiso 1 1 calc R . . A -1
H15B H -0.9670 -0.7403 -0.5595 0.142 Uiso 1 1 calc R . . A -1
C16 C -0.9990(8) -0.6786(8) -0.6205(2) 0.082(3) Uani 1 1 d G U . A -1
H16A H -1.0162 -0.5904 -0.6201 0.099 Uiso 1 1 calc R . . A -1
H16B H -1.0767 -0.7239 -0.6206 0.099 Uiso 1 1 calc R . . A -1
C17 C -0.9178(10) -0.7141(10) -0.65837(19) 0.136(5) Uani 1 1 d G U . A -1
H17A H -0.9676 -0.7295 -0.6832 0.164 Uiso 1 1 calc R . . A -1
H17B H -0.8570 -0.6504 -0.6645 0.164 Uiso 1 1 calc R . . A -1
C18 C -0.8555(10) -0.8330(9) -0.6426(3) 0.130(4) Uani 1 1 d G U . A -1
H18B H -0.9057 -0.9047 -0.6496 0.155 Uiso 1 1 calc R . . A -1
H18A H -0.7743 -0.8428 -0.6554 0.155 Uiso 1 1 calc R . . A -1

loop_
_atom_site_aniso_label
_atom_site_aniso_U_11
_atom_site_aniso_U_22
_atom_site_aniso_U_33
_atom_site_aniso_U_23
_atom_site_aniso_U_13
_atom_site_aniso_U_12
Br1 0.0405(4) 0.0201(3) 0.0296(3) 0.0007(2) 0.0175(2) -0.0055(2)
Br2 0.0343(4) 0.0408(4) 0.0282(3) -0.0032(2) -0.0160(2) 0.0041(3)
C1 0.023(2) 0.008(2) 0.019(2) 0.0024(18) 0.001(2) 0.0009(18)
C2 0.019(2) 0.018(2) 0.015(2) -0.0008(19) -0.0004(19) 0.0015(19)
C3 0.019(2) 0.013(2) 0.016(2) 0.0000(18) -0.0006(19) -0.0016(18)
C4 0.017(2) 0.014(2) 0.017(2) -0.0004(18) -0.0013(18) 0.0031(19)
C5 0.018(2) 0.017(2) 0.015(2) -0.0002(18) 0.0008(19) -0.0011(19)
C6 0.019(2) 0.018(2) 0.016(2) 0.0029(18) 0.0019(19) 0.0007(19)
C7 0.029(3) 0.012(2) 0.021(2) 0.0029(18) 0.003(2) 0.000(2)
C8 0.029(3) 0.019(2) 0.019(2) 0.002(2) 0.005(2) -0.004(2)
C9 0.025(3) 0.022(3) 0.022(3) -0.001(2) 0.006(2) 0.003(2)
C10 0.030(3) 0.018(2) 0.021(2) -0.0004(19) 0.002(2) 0.003(2)
C11 0.020(2) 0.018(2) 0.019(2) 0.0018(19) -0.002(2) 0.001(2)
C12 0.024(3) 0.028(3) 0.021(2) 0.002(2) -0.006(2) -0.002(2)
C13 0.030(3) 0.023(3) 0.025(3) -0.004(2) -0.004(2) -0.007(2)
C14 0.030(3) 0.014(2) 0.023(3) -0.0015(19) 0.002(2) -0.003(2)
N1 0.021(2) 0.0155(19) 0.0160(19) 0.0006(16) 0.0012(16) -0.0048(16)
N2 0.019(2) 0.022(2) 0.0140(19) 0.0013(16) 0.0046(16) 0.0044(17)
O1 0.0226(17) 0.0201(17) 0.0172(16) 0.0026(14) -0.0012(14) 0.0057(14)
O2 0.0266(18) 0.0196(17) 0.0177(16) 0.0023(14) -0.0006(14) -0.0073(15)
O3 0.174(9) 0.104(6) 0.154(6) -0.005(5) -0.036(6) 0.065(6)
C15 0.162(10) 0.087(7) 0.106(5) 0.013(5) -0.029(5) 0.059(7)
C16 0.087(6) 0.087(6) 0.073(5) 0.023(4) 0.008(4) 0.032(5)
C17 0.144(8) 0.151(7) 0.114(5) 0.020(5) 0.021(5) 0.078(6)
C18 0.133(8) 0.125(6) 0.131(6) 0.011(5) 0.003(5) 0.062(6)

loop_
_atom_type_symbol
_atom_type_description
_atom_type_scat_dispersion_real
_atom_type_scat_dispersion_imag
_atom_type_scat_source
C C 0.0181 0.0091 'International Tables Vol C Tables 4.2.6.8 and 6.1.1.4'
H H 0.0000 0.0000 'International Tables Vol C Tables 4.2.6.8 and 6.1.1.4'
Br Br -0.6763 1.2805 'International Tables Vol C Tables 4.2.6.8 and 6.1.1.4'
N N 0.0311 0.0180 'International Tables Vol C Tables 4.2.6.8 and 6.1.1.4'
O O 0.0492 0.0322 'International Tables Vol C Tables 4.2.6.8 and 6.1.1.4'

loop_
_geom_angle_atom_site_label_1
_geom_angle_atom_site_label_2
_geom_angle_atom_site_label_3
_geom_angle
_geom_angle_site_symmetry_1
_geom_angle_site_symmetry_3
_geom_angle_publ_flag
N2 C1 C2 118.9(4) . . ?
O1 C1 C2 119.1(4) . . ?
O1 C1 N2 122.0(5) . . ?
C3 C2 C1 123.5(4) . . ?
C3 C2 C7 119.8(5) . . ?
C7 C2 C1 116.4(4) . . ?
C2 C3 C10 120.0(4) . . ?
C2 C3 N1 120.5(4) . . ?
C10 C3 N1 119.3(4) . . ?
N1 C4 C5 119.5(4) . . ?
O2 C4 C5 117.9(4) . . ?
O2 C4 N1 122.6(4) . . ?
C6 C5 C4 122.5(4) . . ?
C11 C5 C4 117.0(4) . . ?
C11 C5 C6 119.8(5) . . ?
C5 C6 N2 121.4(4) . . ?
C14 C6 C5 119.7(5) . . ?
C14 C6 N2 118.6(4) . . ?
C2 C7 H7 120.5 . . ?
C8 C7 C2 119.0(5) . . ?
C8 C7 H7 120.5 . . ?
C7 C8 Br1 118.4(4) . . ?
C7 C8 C9 122.0(5) . . ?
C9 C8 Br1 119.6(4) . . ?
C8 C9 H9 120.6 . . ?
C8 C9 C10 118.8(5) . . ?
C10 C9 H9 120.6 . . ?
C3 C10 H10 119.9 . . ?
C9 C10 C3 120.3(5) . . ?
C9 C10 H10 119.9 . . ?
C5 C11 H11 120.3 . . ?
C12 C11 C5 119.3(5) . . ?
C12 C11 H11 120.3 . . ?
C11 C12 Br2 117.4(4) . . ?
C11 C12 C13 121.8(5) . . ?
C13 C12 Br2 120.8(4) . . ?
C12 C13 H13 120.5 . . ?
C12 C13 C14 119.0(5) . . ?
C14 C13 H13 120.5 . . ?
C6 C14 H14 119.8 . . ?
C13 C14 C6 120.4(5) . . ?
C13 C14 H14 119.8 . . ?
C3 N1 H1 117.3 . . ?
C4 N1 C3 125.5(4) . . ?
C4 N1 H1 117.3 . . ?
C1 N2 C6 126.2(4) . . ?
C1 N2 H2 116.9 . . ?
C6 N2 H2 116.9 . . ?
C18 O3 C15 110.1 . . ?
O3 C15 H15A 110.5 . . ?
O3 C15 H15B 110.5 . . ?
O3 C15 C16 106.3 . . ?
H15A C15 H15B 108.7 . . ?
C16 C15 H15A 110.5 . . ?
C16 C15 H15B 110.5 . . ?
C15 C16 H16A 111.4 . . ?
C15 C16 H16B 111.4 . . ?
C15 C16 C17 101.8 . . ?
H16A C16 H16B 109.3 . . ?
C17 C16 H16A 111.4 . . ?
C17 C16 H16B 111.4 . . ?
C16 C17 H17A 111.4 . . ?
C16 C17 H17B 111.4 . . ?
H17A C17 H17B 109.3 . . ?
C18 C17 C16 101.8 . . ?
C18 C17 H17A 111.4 . . ?
C18 C17 H17B 111.4 . . ?
O3 C18 C17 106.3 . . ?
O3 C18 H18B 110.5 . . ?
O3 C18 H18A 110.5 . . ?
C17 C18 H18B 110.5 . . ?
C17 C18 H18A 110.5 . . ?
H18B C18 H18A 108.7 . . ?

loop_
_geom_bond_atom_site_label_1
_geom_bond_atom_site_label_2
_geom_bond_distance
_geom_bond_site_symmetry_2
_geom_bond_publ_flag
Br1 C8 1.896(5) . ?
Br2 C12 1.896(5) . ?
C1 C2 1.497(7) . ?
C1 N2 1.347(6) . ?
C1 O1 1.236(6) . ?
C2 C3 1.391(7) . ?
C2 C7 1.400(7) . ?
C3 C10 1.394(7) . ?
C3 N1 1.432(6) . ?
C4 C5 1.501(7) . ?
C4 N1 1.336(6) . ?
C4 O2 1.236(6) . ?
C5 C6 1.399(7) . ?
C5 C11 1.396(7) . ?
C6 C14 1.395(7) . ?
C6 N2 1.424(6) . ?
C7 H7 0.9300 . ?
C7 C8 1.375(7) . ?
C8 C9 1.388(7) . ?
C9 H9 0.9300 . ?
C9 C10 1.388(7) . ?
C10 H10 0.9300 . ?
C11 H11 0.9300 . ?
C11 C12 1.377(7) . ?
C12 C13 1.386(8) . ?
C13 H13 0.9300 . ?
C13 C14 1.387(8) . ?
C14 H14 0.9300 . ?
N1 H1 0.8600 . ?
N2 H2 0.8600 . ?
O3 C15 1.4367 . ?
O3 C18 1.4352 . ?
C15 H15A 0.9700 . ?
C15 H15B 0.9700 . ?
C15 C16 1.5314 . ?
C16 H16A 0.9700 . ?
C16 H16B 0.9700 . ?
C16 C17 1.5356 . ?
C17 H17A 0.9700 . ?
C17 H17B 0.9700 . ?
C17 C18 1.5322 . ?
C18 H18B 0.9700 . ?
C18 H18A 0.9700 . ?

loop_
_geom_torsion_atom_site_label_1
_geom_torsion_atom_site_label_2
_geom_torsion_atom_site_label_3
_geom_torsion_atom_site_label_4
_geom_torsion
_geom_torsion_site_symmetry_1
_geom_torsion_site_symmetry_2
_geom_torsion_site_symmetry_3
_geom_torsion_site_symmetry_4
_geom_torsion_publ_flag
Br1 C8 C9 C10 -179.6(4) . . . . ?
Br2 C12 C13 C14 178.5(4) . . . . ?
C1 C2 C3 C10 -171.5(5) . . . . ?
C1 C2 C3 N1 4.3(7) . . . . ?
C1 C2 C7 C8 173.6(5) . . . . ?
C2 C1 N2 C6 -6.0(7) . . . . ?
C2 C3 C10 C9 -2.1(8) . . . . ?
C2 C3 N1 C4 68.5(7) . . . . ?
C2 C7 C8 Br1 -179.9(4) . . . . ?
C2 C7 C8 C9 -1.3(8) . . . . ?
C3 C2 C7 C8 -0.9(7) . . . . ?
C4 C5 C6 C14 -167.8(4) . . . . ?
C4 C5 C6 N2 5.7(7) . . . . ?
C4 C5 C11 C12 169.3(5) . . . . ?
C5 C4 N1 C3 -6.8(7) . . . . ?
C5 C6 C14 C13 -1.6(8) . . . . ?
C5 C6 N2 C1 66.4(7) . . . . ?
C5 C11 C12 Br2 -178.2(4) . . . . ?
C5 C11 C12 C13 -0.3(8) . . . . ?
C6 C5 C11 C12 -1.1(7) . . . . ?
C7 C2 C3 C10 2.6(7) . . . . ?
C7 C2 C3 N1 178.4(4) . . . . ?
C7 C8 C9 C10 1.8(8) . . . . ?
C8 C9 C10 C3 -0.1(8) . . . . ?
C10 C3 N1 C4 -115.7(6) . . . . ?
C11 C5 C6 C14 2.0(7) . . . . ?
C11 C5 C6 N2 175.5(4) . . . . ?
C11 C12 C13 C14 0.7(8) . . . . ?
C12 C13 C14 C6 0.3(8) . . . . ?
C14 C6 N2 C1 -120.1(5) . . . . ?
N1 C3 C10 C9 -178.0(5) . . . . ?
N1 C4 C5 C6 -66.0(7) . . . . ?
N1 C4 C5 C11 123.9(5) . . . . ?
N2 C1 C2 C3 -65.6(7) . . . . ?
N2 C1 C2 C7 120.1(5) . . . . ?
N2 C6 C14 C13 -175.3(5) . . . . ?
O1 C1 C2 C3 115.7(5) . . . . ?
O1 C1 C2 C7 -58.6(6) . . . . ?
O1 C1 N2 C6 172.6(5) . . . . ?
O2 C4 C5 C6 115.2(5) . . . . ?
O2 C4 C5 C11 -54.9(6) . . . . ?
O2 C4 N1 C3 172.0(4) . . . . ?
O3 C15 C16 C17 -30.6 . . . . ?
C15 O3 C18 C17 12.0 . . . . ?
C15 C16 C17 C18 36.3 . . . . ?
C16 C17 C18 O3 -30.6 . . . . ?
C18 O3 C15 C16 12.0 . . . . ?
